data_7220538
loop_
_publ_author_name
'Ghosh, Pradyut'
'Chakraborty, Sourav'
'Arunachalam, M.'
'Dutta, Ranjan'

_publ_section_title
;
 Arene Platform Based Hexa-amide Receptors for Anion Recognition: A
 Detailed Conformational and Thermodynamic Studies
;
_journal_name_full 'RSC Adv.'
_journal_paper_doi 10.1039/C5RA08747C
_journal_year 2015
_chemical_formula_sum 'C90 H132 N14 O12'
_chemical_formula_weight 1602.10
_chemical_name_systematic
; 
 ? 
;
_space_group_IT_number 2
_symmetry_cell_setting triclinic
_symmetry_space_group_name_Hall '-P 1'
_symmetry_space_group_name_H-M 'P -1'
_atom_sites_solution_hydrogens geom
_atom_sites_solution_primary direct
_atom_sites_solution_secondary difmap
_audit_creation_method SHELXL-97
_audit_update_record
;
2015-02-12 deposited with the CCDC.
2015-05-21 downloaded from the CCDC.
;
_cell_angle_alpha 109.483(4)
_cell_angle_beta 110.352(3)
_cell_angle_gamma 92.310(4)
_cell_formula_units_Z 1
_cell_length_a 11.7363(15)
_cell_length_b 13.918(4)
_cell_length_c 15.892(2)
_cell_measurement_reflns_used 2768
_cell_measurement_temperature 120(2)
_cell_measurement_theta_max 21.59
_cell_measurement_theta_min 2.23
_cell_volume 2258.3(8)
_computing_cell_refinement 'Bruker SAINT'
_computing_data_collection 'Bruker APEX2'
_computing_data_reduction 'Bruker SAINT'
_computing_molecular_graphics 'Ortep 3v.2'
_computing_publication_material 'mercury 3.1'
_computing_structure_refinement 'SHELXL-97 (Sheldrick, 1997)'
_computing_structure_solution 'SHELXS-97 (Sheldrick, 1990)'
_diffrn_ambient_temperature 120(2)
_diffrn_measured_fraction_theta_full 0.996
_diffrn_measured_fraction_theta_max 0.996
_diffrn_measurement_device_type 'Bruker APEX-II CCD'
_diffrn_measurement_method '\f and \w scans'
_diffrn_radiation_monochromator graphite
_diffrn_radiation_source 'fine-focus sealed tube'
_diffrn_radiation_type MoK\a
_diffrn_radiation_wavelength 0.71073
_diffrn_reflns_av_R_equivalents 0.0525
_diffrn_reflns_av_unetI/netI 0.0601
_diffrn_reflns_limit_h_max 11
_diffrn_reflns_limit_h_min -12
_diffrn_reflns_limit_k_max 14
_diffrn_reflns_limit_k_min -14
_diffrn_reflns_limit_l_max 16
_diffrn_reflns_limit_l_min -16
_diffrn_reflns_number 15518
_diffrn_reflns_theta_full 21.64
_diffrn_reflns_theta_max 21.64
_diffrn_reflns_theta_min 1.47
_exptl_absorpt_coefficient_mu 0.079
_exptl_absorpt_correction_T_max 0.9937
_exptl_absorpt_correction_T_min 0.9922
_exptl_absorpt_correction_type multi-scan
_exptl_absorpt_process_details sadabs
_exptl_crystal_colour colorless
_exptl_crystal_density_diffrn 1.178
_exptl_crystal_density_method 'not measured'
_exptl_crystal_description block
_exptl_crystal_F_000 866
_exptl_crystal_size_max 0.05
_exptl_crystal_size_mid 0.02
_exptl_crystal_size_min 0.03
_refine_diff_density_max 0.304
_refine_diff_density_min -0.209
_refine_diff_density_rms 0.045
_refine_ls_extinction_method none
_refine_ls_goodness_of_fit_ref 1.019
_refine_ls_hydrogen_treatment constr
_refine_ls_matrix_type full
_refine_ls_number_parameters 530
_refine_ls_number_reflns 5271
_refine_ls_number_restraints 0
_refine_ls_restrained_S_all 1.019
_refine_ls_R_factor_all 0.0742
_refine_ls_R_factor_gt 0.0491
_refine_ls_shift/su_max 0.000
_refine_ls_shift/su_mean 0.000
_refine_ls_structure_factor_coef Fsqd
_refine_ls_weighting_details 'calc w=1/[\s^2^(Fo^2^)+(0.0780P)^2^+0.0000P] where P=(Fo^2^+2Fc^2^)/3'
_refine_ls_weighting_scheme calc
_refine_ls_wR_factor_gt 0.1223
_refine_ls_wR_factor_ref 0.1375
_reflns_number_gt 3773
_reflns_number_total 5271
_reflns_threshold_expression >2sigma(I)
_cod_data_source_file c5ra08747c2.cif
_cod_data_source_block Complex5
_cod_depositor_comments
;
The following automatic conversions were performed:

'_symmetry_cell_setting' value 'Triclinic' changed to 'triclinic'
according to
/usr/data/users/saulius/crontab/automatic-downloads/rss-feeds/RSC/lib/dictionaries/cif_core.dic
dictionary named 'cif_core.dic' version 2.4.2 from 2011-04-26.

'_refine_ls_hydrogen_treatment' value 'CONSTR' changed to 'constr'
according to
/usr/data/users/saulius/crontab/automatic-downloads/rss-feeds/RSC/lib/dictionaries/cif_core.dic
dictionary named 'cif_core.dic' version 2.4.2 from 2011-04-26.

Automatic conversion script
Id: cif_fix_values 3271 2015-04-21 07:52:19Z andrius 
;
_cod_original_cell_volume 2258.3(7)
_cod_original_sg_symbol_H-M 'P-1   '
_cod_database_code 7220538

loop_
_symmetry_equiv_pos_as_xyz
'x, y, z'
'-x, -y, -z'

loop_
_atom_site_label
_atom_site_type_symbol
_atom_site_fract_x
_atom_site_fract_y
_atom_site_fract_z
_atom_site_U_iso_or_equiv
_atom_site_adp_type
_atom_site_occupancy
_atom_site_symmetry_multiplicity
_atom_site_calc_flag
_atom_site_refinement_flags
O1 O 0.74754(16) 0.54053(15) 1.08297(14) 0.0366(5) Uani 1 1 d .
C2 C 0.6869(3) 0.4680(3) 1.0029(2) 0.0356(7) Uani 1 1 d .
O3 O 0.69305(17) 0.37432(16) 0.98426(14) 0.0448(6) Uani 1 1 d .
C4 C 0.5989(3) 0.4984(3) 0.9238(2) 0.0662(11) Uani 1 1 d .
H4A H 0.6423 0.5147 0.8876 0.099 Uiso 1 1 calc R
H4B H 0.5673 0.5580 0.9524 0.099 Uiso 1 1 calc R
H4C H 0.5317 0.4419 0.8814 0.099 Uiso 1 1 calc R
C5 C -0.0246(2) 0.5015(2) 0.90729(19) 0.0283(7) Uani 1 1 d .
C6 C -0.0560(2) 0.5019(2) 0.80666(19) 0.0301(7) Uani 1 1 d .
H6A H -0.1278 0.4491 0.7619 0.036 Uiso 1 1 calc R
H6B H -0.0770 0.5684 0.8060 0.036 Uiso 1 1 calc R
N7 N 0.04645(19) 0.48266(17) 0.77411(16) 0.0328(6) Uani 1 1 d .
H7 H 0.1175 0.4801 0.8132 0.039 Uiso 1 1 calc R
C8 C 0.0277(3) 0.4692(2) 0.6830(2) 0.0335(7) Uani 1 1 d .
O9 O -0.07388(18) 0.47090(17) 0.62467(15) 0.0493(6) Uani 1 1 d .
C10 C 0.1350(2) 0.4516(2) 0.6510(2) 0.0307(7) Uani 1 1 d .
C11 C 0.1120(3) 0.4270(2) 0.5545(2) 0.0390(8) Uani 1 1 d .
H11 H 0.0321 0.4199 0.5109 0.047 Uiso 1 1 calc R
C12 C 0.2083(3) 0.4128(2) 0.5227(2) 0.0426(8) Uani 1 1 d .
H12 H 0.1907 0.3967 0.4573 0.051 Uiso 1 1 calc R
N13 N 0.3248(2) 0.4212(2) 0.58096(19) 0.0453(7) Uani 1 1 d .
C14 C 0.3459(3) 0.4463(2) 0.6741(2) 0.0454(8) Uani 1 1 d .
H14 H 0.4268 0.4540 0.7164 0.054 Uiso 1 1 calc R
C15 C 0.2560(3) 0.4618(2) 0.7125(2) 0.0392(8) Uani 1 1 d .
H15 H 0.2763 0.4786 0.7784 0.047 Uiso 1 1 calc R
C16 C 0.0000(2) 0.5950(2) 0.9866(2) 0.0274(7) Uani 1 1 d .
C17 C 0.0049(3) 0.6969(2) 0.9715(2) 0.0347(7) Uani 1 1 d .
H17A H -0.0746 0.6986 0.9257 0.042 Uiso 1 1 calc R
H17B H 0.0217 0.7537 1.0323 0.042 Uiso 1 1 calc R
N18 N 0.1010(2) 0.71005(17) 0.93522(16) 0.0328(6) Uani 1 1 d .
H18 H 0.1727 0.6966 0.9617 0.039 Uiso 1 1 calc R
C19 C 0.0796(3) 0.7424(2) 0.8621(2) 0.0326(7) Uani 1 1 d .
O20 O -0.01734(19) 0.76991(15) 0.82378(14) 0.0438(5) Uani 1 1 d .
C21 C 0.1802(3) 0.7411(2) 0.8233(2) 0.0383(8) Uani 1 1 d .
C22 C 0.1473(4) 0.7230(3) 0.7270(3) 0.0604(10) Uani 1 1 d .
H22 H 0.0647 0.7128 0.6871 0.072 Uiso 1 1 calc R
C23 C 0.2377(5) 0.7201(3) 0.6899(3) 0.0843(14) Uani 1 1 d .
H23 H 0.2132 0.7054 0.6239 0.101 Uiso 1 1 calc R
N24 N 0.3570(4) 0.7368(3) 0.7423(4) 0.0852(12) Uani 1 1 d .
C25 C 0.3886(4) 0.7542(3) 0.8355(4) 0.0775(13) Uani 1 1 d .
H25 H 0.4722 0.7653 0.8737 0.093 Uiso 1 1 calc R
C26 C 0.3036(3) 0.7567(3) 0.8799(3) 0.0552(10) Uani 1 1 d .
H26 H 0.3299 0.7686 0.9454 0.066 Uiso 1 1 calc R
C27 C 0.0232(2) 0.5927(2) 1.0786(2) 0.0283(7) Uani 1 1 d .
C28 C 0.0393(2) 0.6927(2) 1.1623(2) 0.0310(7) Uani 1 1 d .
H28A H 0.0755 0.6824 1.2229 0.037 Uiso 1 1 calc R
H28B H 0.0951 0.7465 1.1628 0.037 Uiso 1 1 calc R
N29 N -0.07979(19) 0.72543(17) 1.15339(16) 0.0316(6) Uani 1 1 d .
H29 H -0.1467 0.6807 1.1181 0.038 Uiso 1 1 calc R
C30 C -0.0864(3) 0.8233(2) 1.1990(2) 0.0320(7) Uani 1 1 d .
O31 O 0.00669(18) 0.89090(15) 1.24838(15) 0.0456(6) Uani 1 1 d .
C32 C -0.2123(2) 0.8505(2) 1.18575(19) 0.0307(7) Uani 1 1 d .
C33 C -0.2232(3) 0.9540(2) 1.2160(2) 0.0423(8) Uani 1 1 d .
H33 H -0.1534 1.0054 1.2453 0.051 Uiso 1 1 calc R
C34 C -0.3384(3) 0.9798(3) 1.2024(3) 0.0538(9) Uani 1 1 d .
H34 H -0.3437 1.0498 1.2221 0.065 Uiso 1 1 calc R
N35 N -0.4434(2) 0.9114(2) 1.1629(2) 0.0509(7) Uani 1 1 d .
C36 C -0.4318(3) 0.8117(3) 1.1352(2) 0.0454(8) Uani 1 1 d .
H36 H -0.5030 0.7620 1.1076 0.054 Uiso 1 1 calc R
C37 C -0.3203(3) 0.7781(2) 1.1450(2) 0.0389(8) Uani 1 1 d .
H37 H -0.3176 0.7076 1.1246 0.047 Uiso 1 1 calc R
O38 O 0.6683(2) 0.0870(2) 0.4877(2) 0.0910(9) Uani 1 1 d .
C39 C 0.7378(3) 0.1663(3) 0.5075(3) 0.0588(10) Uani 1 1 d .
C40 C 0.6947(3) 0.2664(3) 0.5208(3) 0.0656(10) Uani 1 1 d .
H40A H 0.6698 0.2778 0.4610 0.098 Uiso 1 1 calc R
H40B H 0.7605 0.3212 0.5698 0.098 Uiso 1 1 calc R
H40C H 0.6259 0.2655 0.5401 0.098 Uiso 1 1 calc R
C41 C 0.8689(3) 0.1633(3) 0.5236(3) 0.0889(14) Uani 1 1 d .
H41A H 0.9151 0.1756 0.5904 0.133 Uiso 1 1 calc R
H41B H 0.9005 0.2158 0.5067 0.133 Uiso 1 1 calc R
H41C H 0.8765 0.0966 0.4841 0.133 Uiso 1 1 calc R
N42 N 0.30499(19) 0.09826(17) 0.29070(16) 0.0307(6) Uani 1 1 d .
C43 C 0.2316(2) 0.0630(2) 0.18285(19) 0.0329(7) Uani 1 1 d .
H43A H 0.1815 -0.0043 0.1614 0.039 Uiso 1 1 calc R
H43B H 0.1758 0.1109 0.1715 0.039 Uiso 1 1 calc R
C44 C 0.3069(3) 0.0548(2) 0.1215(2) 0.0399(8) Uani 1 1 d .
H44A H 0.3686 0.0122 0.1364 0.048 Uiso 1 1 calc R
H44B H 0.3494 0.1232 0.1362 0.048 Uiso 1 1 calc R
C45 C 0.2239(3) 0.0072(2) 0.0141(2) 0.0463(8) Uani 1 1 d .
H45A H 0.2755 -0.0034 -0.0233 0.056 Uiso 1 1 calc R
H45B H 0.1801 -0.0601 0.0008 0.056 Uiso 1 1 calc R
C46 C 0.1311(3) 0.0715(3) -0.0193(2) 0.0556(9) Uani 1 1 d .
H46A H 0.0778 0.0807 0.0159 0.083 Uiso 1 1 calc R
H46B H 0.0829 0.0369 -0.0871 0.083 Uiso 1 1 calc R
H46C H 0.1735 0.1378 -0.0079 0.083 Uiso 1 1 calc R
C47 C 0.3912(2) 0.0249(2) 0.3147(2) 0.0345(7) Uani 1 1 d .
H47A H 0.4326 0.0494 0.3845 0.041 Uiso 1 1 calc R
H47B H 0.4539 0.0292 0.2888 0.041 Uiso 1 1 calc R
C48 C 0.3342(3) -0.0884(2) 0.2785(2) 0.0375(8) Uani 1 1 d .
H48A H 0.3042 -0.1180 0.2086 0.045 Uiso 1 1 calc R
H48B H 0.2647 -0.0944 0.2973 0.045 Uiso 1 1 calc R
C49 C 0.4306(3) -0.1471(2) 0.3214(2) 0.0418(8) Uani 1 1 d .
H49A H 0.5050 -0.1313 0.3113 0.050 Uiso 1 1 calc R
H49B H 0.4513 -0.1234 0.3905 0.050 Uiso 1 1 calc R
C50 C 0.3869(3) -0.2634(2) 0.2772(2) 0.0538(9) Uani 1 1 d .
H50A H 0.3154 -0.2798 0.2895 0.081 Uiso 1 1 calc R
H50B H 0.4515 -0.2967 0.3054 0.081 Uiso 1 1 calc R
H50C H 0.3660 -0.2873 0.2087 0.081 Uiso 1 1 calc R
C51 C 0.3858(2) 0.2034(2) 0.3293(2) 0.0330(7) Uani 1 1 d .
H51A H 0.4251 0.2252 0.3990 0.040 Uiso 1 1 calc R
H51B H 0.4507 0.1951 0.3042 0.040 Uiso 1 1 calc R
C52 C 0.3235(2) 0.2902(2) 0.3067(2) 0.0355(7) Uani 1 1 d .
H52A H 0.2524 0.2954 0.3246 0.043 Uiso 1 1 calc R
H52B H 0.2954 0.2758 0.2379 0.043 Uiso 1 1 calc R
C53 C 0.4158(3) 0.3916(2) 0.3631(2) 0.0378(8) Uani 1 1 d .
H53A H 0.4409 0.4064 0.4317 0.045 Uiso 1 1 calc R
H53B H 0.4886 0.3840 0.3475 0.045 Uiso 1 1 calc R
C54 C 0.3626(3) 0.4819(2) 0.3408(2) 0.0445(8) Uani 1 1 d .
H54A H 0.3407 0.4689 0.2733 0.067 Uiso 1 1 calc R
H54B H 0.4231 0.5441 0.3787 0.067 Uiso 1 1 calc R
H54C H 0.2905 0.4898 0.3561 0.067 Uiso 1 1 calc R
C55 C 0.2099(2) 0.1032(2) 0.3367(2) 0.0325(7) Uani 1 1 d .
H55A H 0.1598 0.1537 0.3221 0.039 Uiso 1 1 calc R
H55B H 0.1557 0.0363 0.3061 0.039 Uiso 1 1 calc R
C56 C 0.2602(3) 0.1307(2) 0.4452(2) 0.0395(8) Uani 1 1 d .
H56A H 0.3104 0.0809 0.4614 0.047 Uiso 1 1 calc R
H56B H 0.3120 0.1986 0.4774 0.047 Uiso 1 1 calc R
C57 C 0.1550(3) 0.1305(2) 0.4797(2) 0.0411(8) Uani 1 1 d .
H57A H 0.1068 0.1820 0.4651 0.049 Uiso 1 1 calc R
H57B H 0.1014 0.0633 0.4449 0.049 Uiso 1 1 calc R
C58 C 0.2002(3) 0.1533(3) 0.5872(2) 0.0586(10) Uani 1 1 d .
H58A H 0.2478 0.1024 0.6020 0.088 Uiso 1 1 calc R
H58B H 0.1307 0.1513 0.6056 0.088 Uiso 1 1 calc R
H58C H 0.2509 0.2208 0.6221 0.088 Uiso 1 1 calc R

loop_
_atom_site_aniso_label
_atom_site_aniso_U_11
_atom_site_aniso_U_22
_atom_site_aniso_U_33
_atom_site_aniso_U_23
_atom_site_aniso_U_13
_atom_site_aniso_U_12
O1 0.0275(11) 0.0433(13) 0.0384(13) 0.0162(11) 0.0110(10) 0.0042(10)
C2 0.0242(17) 0.045(2) 0.039(2) 0.0181(18) 0.0108(15) 0.0060(16)
O3 0.0354(13) 0.0377(14) 0.0571(14) 0.0180(11) 0.0121(11) 0.0073(10)
C4 0.080(3) 0.053(2) 0.044(2) 0.0125(18) 0.0035(19) 0.024(2)
C5 0.0162(15) 0.0362(18) 0.0390(18) 0.0164(15) 0.0158(13) 0.0063(13)
C6 0.0189(16) 0.0365(17) 0.0393(18) 0.0156(14) 0.0145(14) 0.0068(13)
N7 0.0191(13) 0.0447(15) 0.0391(16) 0.0180(12) 0.0133(11) 0.0100(11)
C8 0.0280(19) 0.0417(19) 0.0337(19) 0.0175(15) 0.0118(15) 0.0084(14)
O9 0.0298(13) 0.0862(17) 0.0424(13) 0.0330(12) 0.0164(11) 0.0174(11)
C10 0.0244(17) 0.0333(17) 0.0363(19) 0.0131(14) 0.0139(14) 0.0048(13)
C11 0.0312(18) 0.049(2) 0.039(2) 0.0170(15) 0.0143(15) 0.0070(15)
C12 0.041(2) 0.052(2) 0.0384(19) 0.0151(16) 0.0215(17) 0.0108(16)
N13 0.0368(17) 0.0612(18) 0.0477(18) 0.0227(14) 0.0248(14) 0.0129(13)
C14 0.0277(18) 0.071(2) 0.046(2) 0.0270(18) 0.0180(16) 0.0110(16)
C15 0.0305(19) 0.058(2) 0.0362(18) 0.0198(16) 0.0177(16) 0.0109(15)
C16 0.0163(15) 0.0329(18) 0.0402(19) 0.0164(15) 0.0163(13) 0.0062(13)
C17 0.0287(17) 0.0367(18) 0.0490(19) 0.0189(15) 0.0234(15) 0.0117(14)
N18 0.0238(13) 0.0407(15) 0.0442(15) 0.0225(13) 0.0181(12) 0.0089(11)
C19 0.0304(19) 0.0297(17) 0.0394(18) 0.0141(15) 0.0141(15) 0.0066(14)
O20 0.0346(13) 0.0528(14) 0.0551(14) 0.0314(11) 0.0185(11) 0.0128(11)
C21 0.040(2) 0.0316(18) 0.059(2) 0.0233(16) 0.0311(18) 0.0109(15)
C22 0.077(3) 0.063(2) 0.059(3) 0.0247(19) 0.045(2) 0.008(2)
C23 0.121(4) 0.075(3) 0.088(3) 0.028(3) 0.080(3) 0.010(3)
N24 0.110(3) 0.066(2) 0.144(4) 0.057(3) 0.103(3) 0.036(2)
C25 0.059(3) 0.081(3) 0.144(4) 0.076(3) 0.064(3) 0.031(2)
C26 0.042(2) 0.065(2) 0.091(3) 0.047(2) 0.044(2) 0.0196(18)
C27 0.0130(15) 0.0379(19) 0.0395(19) 0.0145(15) 0.0161(13) 0.0058(13)
C28 0.0214(16) 0.0353(17) 0.0398(18) 0.0153(15) 0.0144(13) 0.0063(13)
N29 0.0188(13) 0.0331(15) 0.0405(15) 0.0081(12) 0.0140(11) 0.0024(11)
C30 0.0310(19) 0.0298(19) 0.0393(18) 0.0125(15) 0.0188(15) 0.0022(15)
O31 0.0314(13) 0.0352(12) 0.0614(14) 0.0073(11) 0.0183(11) 0.0018(11)
C32 0.0277(18) 0.0363(19) 0.0350(17) 0.0156(14) 0.0175(14) 0.0080(15)
C33 0.037(2) 0.041(2) 0.058(2) 0.0189(17) 0.0277(17) 0.0100(16)
C34 0.052(2) 0.046(2) 0.083(3) 0.030(2) 0.041(2) 0.024(2)
N35 0.0400(18) 0.057(2) 0.074(2) 0.0337(16) 0.0324(15) 0.0224(16)
C36 0.0273(19) 0.054(2) 0.061(2) 0.0228(18) 0.0218(16) 0.0089(16)
C37 0.0333(19) 0.0421(19) 0.0439(19) 0.0142(16) 0.0189(15) 0.0121(16)
O38 0.0563(18) 0.079(2) 0.115(2) 0.0180(18) 0.0268(17) -0.0045(16)
C39 0.042(2) 0.071(3) 0.056(2) 0.019(2) 0.0164(18) -0.003(2)
C40 0.048(2) 0.078(3) 0.070(3) 0.023(2) 0.025(2) 0.015(2)
C41 0.047(3) 0.103(3) 0.137(4) 0.059(3) 0.044(3) 0.019(2)
N42 0.0219(13) 0.0345(14) 0.0394(15) 0.0139(12) 0.0157(11) 0.0056(11)
C43 0.0268(17) 0.0366(17) 0.0358(18) 0.0139(14) 0.0120(14) 0.0066(13)
C44 0.0347(18) 0.0458(19) 0.046(2) 0.0174(16) 0.0222(16) 0.0160(15)
C45 0.050(2) 0.051(2) 0.045(2) 0.0203(17) 0.0233(17) 0.0155(17)
C46 0.047(2) 0.081(3) 0.054(2) 0.035(2) 0.0259(18) 0.0222(19)
C47 0.0240(16) 0.0411(19) 0.0432(18) 0.0187(15) 0.0147(14) 0.0133(14)
C48 0.0316(18) 0.0359(18) 0.0450(19) 0.0130(15) 0.0165(15) 0.0067(14)
C49 0.0338(18) 0.046(2) 0.056(2) 0.0261(17) 0.0213(16) 0.0159(15)
C50 0.054(2) 0.047(2) 0.068(2) 0.0274(19) 0.0258(19) 0.0186(17)
C51 0.0238(16) 0.0353(18) 0.0389(18) 0.0123(14) 0.0128(14) -0.0002(14)
C52 0.0262(17) 0.0397(19) 0.0448(18) 0.0181(15) 0.0158(14) 0.0068(14)
C53 0.0288(17) 0.0383(18) 0.0467(19) 0.0164(15) 0.0146(15) 0.0040(14)
C54 0.0339(19) 0.045(2) 0.062(2) 0.0234(17) 0.0243(16) 0.0085(15)
C55 0.0243(16) 0.0339(17) 0.0449(19) 0.0150(14) 0.0191(14) 0.0074(13)
C56 0.0309(18) 0.0460(19) 0.0432(19) 0.0157(16) 0.0172(15) 0.0049(15)
C57 0.0362(19) 0.049(2) 0.048(2) 0.0227(16) 0.0223(16) 0.0117(15)
C58 0.056(2) 0.078(3) 0.049(2) 0.0231(19) 0.0280(18) 0.0145(19)

loop_
_atom_type_symbol
_atom_type_description
_atom_type_scat_dispersion_real
_atom_type_scat_dispersion_imag
_atom_type_scat_source
C C 0.0033 0.0016 'International Tables Vol C Tables 4.2.6.8 and 6.1.1.4'
H H 0.0000 0.0000 'International Tables Vol C Tables 4.2.6.8 and 6.1.1.4'
N N 0.0061 0.0033 'International Tables Vol C Tables 4.2.6.8 and 6.1.1.4'
O O 0.0106 0.0060 'International Tables Vol C Tables 4.2.6.8 and 6.1.1.4'

loop_
_geom_angle_atom_site_label_1
_geom_angle_atom_site_label_2
_geom_angle_atom_site_label_3
_geom_angle
_geom_angle_site_symmetry_1
O3 C2 O1 125.4(3) .
O3 C2 C4 117.9(3) .
O1 C2 C4 116.7(3) .
C27 C5 C16 119.7(2) 2_567
C27 C5 C6 119.8(2) 2_567
C16 C5 C6 120.5(2) .
N7 C6 C5 112.2(2) .
C8 N7 C6 118.9(2) .
O9 C8 N7 122.0(3) .
O9 C8 C10 119.7(3) .
N7 C8 C10 118.3(2) .
C11 C10 C15 117.4(3) .
C11 C10 C8 118.0(2) .
C15 C10 C8 124.6(3) .
C10 C11 C12 119.8(3) .
N13 C12 C11 123.4(3) .
C14 N13 C12 116.1(2) .
N13 C14 C15 124.6(3) .
C14 C15 C10 118.7(3) .
C27 C16 C5 119.6(2) .
C27 C16 C17 121.0(2) .
C5 C16 C17 119.3(2) .
N18 C17 C16 110.8(2) .
C19 N18 C17 121.3(2) .
O20 C19 N18 124.0(3) .
O20 C19 C21 119.4(3) .
N18 C19 C21 116.6(3) .
C22 C21 C26 118.3(3) .
C22 C21 C19 118.6(3) .
C26 C21 C19 123.2(3) .
C21 C22 C23 119.5(4) .
N24 C23 C22 123.9(4) .
C23 N24 C25 116.5(3) .
N24 C25 C26 124.0(4) .
C21 C26 C25 117.9(4) .
C5 C27 C16 120.6(2) 2_567
C5 C27 C28 119.8(2) 2_567
C16 C27 C28 119.5(2) .
N29 C28 C27 110.4(2) .
C30 N29 C28 121.1(2) .
O31 C30 N29 122.0(3) .
O31 C30 C32 120.2(3) .
N29 C30 C32 117.7(3) .
C33 C32 C37 117.1(3) .
C33 C32 C30 118.8(3) .
C37 C32 C30 124.2(3) .
C34 C33 C32 119.3(3) .
N35 C34 C33 124.6(3) .
C36 N35 C34 115.7(3) .
N35 C36 C37 123.9(3) .
C36 C37 C32 119.4(3) .
O38 C39 C41 119.6(4) .
O38 C39 C40 121.4(3) .
C41 C39 C40 118.9(3) .
C47 N42 C43 111.6(2) .
C47 N42 C51 106.22(19) .
C43 N42 C51 111.2(2) .
C47 N42 C55 111.3(2) .
C43 N42 C55 105.85(19) .
C51 N42 C55 110.8(2) .
C44 C43 N42 115.6(2) .
C43 C44 C45 110.6(2) .
C46 C45 C44 114.3(3) .
N42 C47 C48 117.1(2) .
C47 C48 C49 109.6(2) .
C50 C49 C48 112.8(2) .
C52 C51 N42 117.2(2) .
C51 C52 C53 109.0(2) .
C54 C53 C52 112.4(2) .
C56 C55 N42 116.4(2) .
C57 C56 C55 110.2(2) .
C58 C57 C56 112.3(2) .

loop_
_geom_bond_atom_site_label_1
_geom_bond_atom_site_label_2
_geom_bond_distance
_geom_bond_site_symmetry_2
O1 C2 1.265(3) .
C2 O3 1.248(3) .
C2 C4 1.522(4) .
C5 C27 1.402(4) 2_567
C5 C16 1.410(4) .
C5 C6 1.513(4) .
C6 N7 1.467(3) .
N7 C8 1.333(3) .
C8 O9 1.237(3) .
C8 C10 1.513(4) .
C10 C11 1.376(4) .
C10 C15 1.384(4) .
C11 C12 1.386(4) .
C12 N13 1.332(4) .
N13 C14 1.329(4) .
C14 C15 1.383(4) .
C16 C27 1.403(4) .
C16 C17 1.518(4) .
C17 N18 1.465(3) .
N18 C19 1.331(3) .
C19 O20 1.233(3) .
C19 C21 1.509(4) .
C21 C22 1.371(4) .
C21 C26 1.375(4) .
C22 C23 1.378(5) .
C23 N24 1.320(5) .
N24 C25 1.328(5) .
C25 C26 1.403(5) .
C27 C5 1.402(4) 2_567
C27 C28 1.521(4) .
C28 N29 1.462(3) .
N29 C30 1.332(3) .
C30 O31 1.234(3) .
C30 C32 1.501(4) .
C32 C33 1.385(4) .
C32 C37 1.391(4) .
C33 C34 1.376(4) .
C34 N35 1.337(4) .
N35 C36 1.337(4) .
C36 C37 1.383(4) .
O38 C39 1.224(4) .
C39 C41 1.474(5) .
C39 C40 1.476(5) .
N42 C47 1.512(3) .
N42 C43 1.516(3) .
N42 C51 1.518(3) .
N42 C55 1.525(3) .
C43 C44 1.510(4) .
C44 C45 1.529(4) .
C45 C46 1.503(4) .
C47 C48 1.519(4) .
C48 C49 1.523(4) .
C49 C50 1.517(4) .
C51 C52 1.516(4) .
C52 C53 1.525(4) .
C53 C54 1.517(4) .
C55 C56 1.517(4) .
C56 C57 1.516(4) .
C57 C58 1.515(4) .
